data_2243118
loop_
_publ_author_name
'Foize Ahmad, G.'
'Syed Mohammed Mujaheer, A.'
'NizamMohideen, M.'
'Gulam Mohamed, M.'
'Viswanathan, V.'

_publ_section_title
;
 The crystal structures and Hirshfeld surface analysis of
 6-(naphthalen-1-yl)-6a-nitro-6,6a,6b,7,9,11a-hexahydrospiro[chromeno[3',4':3,4]pyrrolo[1,2-<i>c</i>]thiazole-11,11'-indeno[1,2-<i>b</i>]quinoxaline]
 and
 6'-(naphthalen-1-yl)-6a'-nitro-6',6a',6b',7',8',9',10',12a'-octahydro-2<i>H</i>-spiro[acenaphthylene-1,12'-chromeno[3,4-<i>a</i>]indolizin]-2-one
;
_journal_coeditor_code XI2018
_journal_issue 10
_journal_name_full 'Acta Crystallographica Section E'
_journal_page_first 1519
_journal_page_last 1524
_journal_paper_doi 10.1107/S205698901901291X
_journal_volume 75
_journal_year 2019
_chemical_formula_iupac 'C36 H28 N2 O4'
_chemical_formula_moiety 'C36 H28 N2 O4'
_chemical_formula_sum 'C36 H28 N2 O4'
_chemical_formula_weight 552.60
_chemical_name_systematic
6'-(nNphthalen-1-yl)-6a'-nitro-6',6a',6b',7',8',9',10',12a'-octahydro-2<i>H</i>-spiro[acenaphthylene-1,12'-chromeno[3,4-<i>a</i>]indolizin]-2-one
_space_group_crystal_system monoclinic
_space_group_IT_number 15
_space_group_name_Hall '-C 2yc'
_space_group_name_H-M_alt 'C 1 2/c 1'
_symmetry_space_group_name_Hall '-C 2yc'
_symmetry_space_group_name_H-M 'C 1 2/c 1'
_atom_sites_solution_hydrogens geom
_audit_creation_method SHELXL-2018/3
_cell_angle_alpha 90
_cell_angle_beta 98.378(2)
_cell_angle_gamma 90
_cell_formula_units_Z 8
_cell_length_a 35.7360(5)
_cell_length_b 11.4510(4)
_cell_length_c 15.3130(3)
_cell_measurement_reflns_used 5464
_cell_measurement_temperature 293(2)
_cell_measurement_theta_max 26.897
_cell_measurement_theta_min 1.829
_cell_volume 6199.4(3)
_computing_cell_refinement
;
SAINT (Bruker, 2008)
;
_computing_data_collection
;
APEX2 (Bruker, 2008)
;
_computing_data_reduction
;
SAINT (Bruker, 2008)
;
_computing_molecular_graphics
;
ORTEP-3 for Windows (Farrugia, 2012) and Mercury (Macrae <i>et al.</i>,
2008)
;
_computing_publication_material
;
WinGX (Farrugia, 2012), publCIF (Westrip, 2010) and PLATON
(Spek, 2009)
;
_computing_structure_refinement
;
SHELXL2018 (Sheldrick, 2015b)
;
_computing_structure_solution
;
SHELXT2018 (Sheldrick, 2015a)
;
_diffrn_ambient_temperature 293(2)
_diffrn_measured_fraction_theta_full 0.999
_diffrn_measured_fraction_theta_max 0.999
_diffrn_measurement_device_type 'Bruker Kappa APEXII CCD'
_diffrn_measurement_method '\w and \f scans'
_diffrn_radiation_type MoK\a
_diffrn_radiation_wavelength 0.71073
_diffrn_reflns_av_R_equivalents 0.0265
_diffrn_reflns_av_unetI/netI 0.0248
_diffrn_reflns_limit_h_max 42
_diffrn_reflns_limit_h_min -38
_diffrn_reflns_limit_k_max 13
_diffrn_reflns_limit_k_min -12
_diffrn_reflns_limit_l_max 18
_diffrn_reflns_limit_l_min -18
_diffrn_reflns_number 24488
_diffrn_reflns_theta_full 24.998
_diffrn_reflns_theta_max 24.998
_diffrn_reflns_theta_min 1.152
_exptl_absorpt_coefficient_mu 0.078
_exptl_absorpt_correction_T_max 0.863
_exptl_absorpt_correction_T_min 0.742
_exptl_absorpt_correction_type multi-scan
_exptl_absorpt_process_details
;
(<i>SADABS</i>; Bruker, 2008)
;
_exptl_crystal_colour Colourless
_exptl_crystal_density_diffrn 1.184
_exptl_crystal_description Block
_exptl_crystal_F_000 2320
_exptl_crystal_size_max 0.300
_exptl_crystal_size_mid 0.240
_exptl_crystal_size_min 0.220
_refine_diff_density_max 0.152
_refine_diff_density_min -0.160
_refine_ls_extinction_coef 0.00076(10)
_refine_ls_extinction_expression Fc^*^=kFc[1+0.001xFc^2^\l^3^/sin(2\q)]^-1/4^
_refine_ls_extinction_method
;
SHELXL2018/3 (Sheldrick 2015b)
;
_refine_ls_goodness_of_fit_ref 1.072
_refine_ls_hydrogen_treatment constr
_refine_ls_matrix_type full
_refine_ls_number_parameters 380
_refine_ls_number_reflns 5464
_refine_ls_number_restraints 0
_refine_ls_restrained_S_all 1.072
_refine_ls_R_factor_all 0.0595
_refine_ls_R_factor_gt 0.0427
_refine_ls_shift/su_max 0.000
_refine_ls_shift/su_mean 0.000
_refine_ls_structure_factor_coef Fsqd
_refine_ls_weighting_details 'w=1/[\s^2^(Fo^2^)+(0.0521P)^2^+3.3964P] where P=(Fo^2^+2Fc^2^)/3'
_refine_ls_weighting_scheme calc
_refine_ls_wR_factor_gt 0.1194
_refine_ls_wR_factor_ref 0.1258
_reflns_number_gt 4002
_reflns_number_total 5464
_reflns_threshold_expression 'I > 2\s(I)'
_cod_data_source_file xi2018sup1.cif
_cod_data_source_block II
_cod_database_code 2243118
_shelx_space_group_comment
;
The symmetry employed for this shelxl refinement is uniquely defined
by the following loop, which should always be used as a source of
symmetry information in preference to the above space-group names.
They are only intended as comments.
;
_shelx_estimated_absorpt_t_min 0.977
_shelx_estimated_absorpt_t_max 0.983

loop_
_space_group_symop_operation_xyz
'x, y, z'
'-x, y, -z+1/2'
'x+1/2, y+1/2, z'
'-x+1/2, y+1/2, -z+1/2'
'-x, -y, -z'
'x, -y, z-1/2'
'-x+1/2, -y+1/2, -z'
'x+1/2, -y+1/2, z-1/2'

loop_
_atom_site_type_symbol
_atom_site_label
_atom_site_fract_x
_atom_site_fract_y
_atom_site_fract_z
_atom_site_U_iso_or_equiv
_atom_site_adp_type
_atom_site_calc_flag
_atom_site_occupancy
C C1 0.11638(5) 0.06508(18) 0.21020(13) 0.0526(5) Uani d 1
C C2 0.08463(6) -0.01305(19) 0.17739(14) 0.0626(6) Uani d 1
C C3 0.05810(7) -0.0115(3) 0.10306(19) 0.0961(9) Uani d 1
H H3 0.057587 0.048710 0.062178 0.115 Uiso calc 1
C C4 0.03208(9) -0.1019(4) 0.0903(3) 0.1207(12) Uani d 1
H H4 0.013886 -0.101140 0.040225 0.145 Uiso calc 1
C C5 0.03227(8) -0.1916(3) 0.1486(3) 0.1065(11) Uani d 1
H H5 0.014260 -0.250396 0.137433 0.128 Uiso calc 1
C C6 0.05926(7) -0.1975(2) 0.2259(2) 0.0786(7) Uani d 1
C C7 0.06434(8) -0.2845(2) 0.2910(3) 0.0942(9) Uani d 1
H H7 0.047848 -0.347774 0.286966 0.113 Uiso calc 1
C C8 0.09285(9) -0.2781(2) 0.3597(2) 0.0951(9) Uani d 1
H H8 0.095799 -0.338284 0.400921 0.114 Uiso calc 1
C C9 0.11834(7) -0.18250(18) 0.37060(18) 0.0755(7) Uani d 1
H H9 0.137421 -0.178846 0.418798 0.091 Uiso calc 1
C C10 0.11421(6) -0.09664(16) 0.30913(14) 0.0542(5) Uani d 1
C C11 0.08490(5) -0.10469(17) 0.23760(15) 0.0588(5) Uani d 1
C C12 0.13643(5) 0.01453(15) 0.30137(12) 0.0460(4) Uani d 1
C C13 0.18850(6) -0.06500(19) 0.22802(14) 0.0631(6) Uani d 1
H H13A 0.180208 -0.020888 0.174621 0.076 Uiso calc 1
H H13B 0.176720 -0.141442 0.221732 0.076 Uiso calc 1
C C14 0.23091(6) -0.0782(2) 0.24037(14) 0.0674(6) Uani d 1
H H14A 0.238852 -0.129872 0.289782 0.081 Uiso calc 1
H H14B 0.238469 -0.113015 0.187899 0.081 Uiso calc 1
C C15 0.24999(6) 0.0384(2) 0.25728(14) 0.0629(6) Uani d 1
H H15A 0.243259 0.088851 0.206529 0.075 Uiso calc 1
H H15B 0.277228 0.028152 0.266245 0.075 Uiso calc 1
C C16 0.23775(5) 0.09456(17) 0.33870(12) 0.0507(5) Uani d 1
H H16A 0.245424 0.045909 0.390051 0.061 Uiso calc 1
H H16B 0.249717 0.170305 0.349153 0.061 Uiso calc 1
C C17 0.19517(5) 0.10841(14) 0.32397(11) 0.0405(4) Uani d 1
H H17 0.188258 0.159896 0.273058 0.049 Uiso calc 1
C C18 0.17508(5) 0.15277(14) 0.40030(10) 0.0388(4) Uani d 1
C C19 0.13489(5) 0.10116(15) 0.38040(11) 0.0435(4) Uani d 1
H H19 0.129935 0.055939 0.431831 0.052 Uiso calc 1
C C20 0.10467(5) 0.19219(17) 0.36118(12) 0.0487(5) Uani d 1
C C21 0.06688(6) 0.1676(2) 0.36418(15) 0.0669(6) Uani d 1
H H21 0.059928 0.094245 0.382387 0.080 Uiso calc 1
C C22 0.03949(7) 0.2515(3) 0.34024(19) 0.0896(8) Uani d 1
H H22 0.014138 0.234324 0.341579 0.108 Uiso calc 1
C C23 0.04983(8) 0.3603(3) 0.3145(2) 0.0908(8) Uani d 1
H H23 0.031290 0.416307 0.298034 0.109 Uiso calc 1
C C24 0.08670(7) 0.3874(2) 0.31264(15) 0.0703(6) Uani d 1
H H24 0.093426 0.461806 0.296162 0.084 Uiso calc 1
C C25 0.11409(6) 0.30341(17) 0.33549(12) 0.0509(5) Uani d 1
C C26 0.17650(5) 0.28672(14) 0.40757(11) 0.0413(4) Uani d 1
H H26 0.202195 0.310881 0.400510 0.050 Uiso calc 1
C C27 0.16712(5) 0.34448(14) 0.49082(11) 0.0415(4) Uani d 1
C C28 0.17669(5) 0.46539(15) 0.50394(12) 0.0450(4) Uani d 1
C C29 0.19530(6) 0.53161(16) 0.44563(14) 0.0567(5) Uani d 1
H H29 0.201503 0.496668 0.394821 0.068 Uiso calc 1
C C30 0.20438(7) 0.64609(18) 0.46233(17) 0.0721(6) Uani d 1
H H30 0.216839 0.687805 0.423115 0.087 Uiso calc 1
C C31 0.19517(8) 0.7009(2) 0.53741(19) 0.0803(7) Uani d 1
H H31 0.201638 0.778734 0.548245 0.096 Uiso calc 1
C C32 0.17682(7) 0.64135(19) 0.59490(17) 0.0725(7) Uani d 1
H H32 0.170597 0.679086 0.644604 0.087 Uiso calc 1
C C33 0.16703(5) 0.52252(17) 0.58021(13) 0.0540(5) Uani d 1
C C34 0.14859(6) 0.4597(2) 0.64003(14) 0.0643(6) Uani d 1
H H34 0.142673 0.496707 0.690319 0.077 Uiso calc 1
C C35 0.13925(6) 0.3460(2) 0.62578(14) 0.0633(6) Uani d 1
H H35 0.126694 0.305819 0.665609 0.076 Uiso calc 1
C C36 0.14858(5) 0.28885(17) 0.55064(12) 0.0522(5) Uani d 1
H H36 0.141920 0.210833 0.541431 0.063 Uiso calc 1
N N1 0.17683(4) -0.00441(12) 0.30412(9) 0.0443(4) Uani d 1
N N2 0.19688(4) 0.10032(13) 0.48422(9) 0.0446(4) Uani d 1
O O1 0.12667(4) 0.14930(13) 0.17294(9) 0.0709(4) Uani d 1
O O2 0.22409(4) 0.15545(12) 0.51946(8) 0.0571(4) Uani d 1
O O3 0.18748(4) 0.00476(11) 0.50940(9) 0.0627(4) Uani d 1
O O4 0.15134(4) 0.33150(10) 0.33224(8) 0.0487(3) Uani d 1

loop_
_atom_site_aniso_label
_atom_site_aniso_U_11
_atom_site_aniso_U_22
_atom_site_aniso_U_33
_atom_site_aniso_U_12
_atom_site_aniso_U_13
_atom_site_aniso_U_23
C1 0.0576(12) 0.0525(11) 0.0461(11) -0.0046(9) 0.0021(9) -0.0045(9)
C2 0.0584(13) 0.0660(13) 0.0601(13) -0.0069(10) -0.0020(10) -0.0108(11)
C3 0.0794(17) 0.114(2) 0.0852(19) -0.0180(16) -0.0215(14) -0.0094(16)
C4 0.091(2) 0.142(3) 0.117(3) -0.032(2) -0.0279(19) -0.026(2)
C5 0.0661(17) 0.105(2) 0.143(3) -0.0336(16) -0.0011(19) -0.044(2)
C6 0.0606(14) 0.0592(14) 0.119(2) -0.0139(11) 0.0230(15) -0.0269(15)
C7 0.0746(18) 0.0551(15) 0.160(3) -0.0212(13) 0.0402(19) -0.0172(18)
C8 0.106(2) 0.0475(14) 0.138(3) -0.0099(14) 0.037(2) 0.0152(15)
C9 0.0815(16) 0.0490(12) 0.0959(18) -0.0076(11) 0.0127(13) 0.0128(12)
C10 0.0586(12) 0.0402(10) 0.0649(13) -0.0048(9) 0.0127(10) -0.0030(9)
C11 0.0490(11) 0.0521(12) 0.0761(14) -0.0082(9) 0.0121(10) -0.0218(11)
C12 0.0542(11) 0.0382(9) 0.0442(10) -0.0071(8) 0.0031(8) -0.0002(8)
C13 0.0747(14) 0.0630(13) 0.0510(12) -0.0012(11) 0.0066(10) -0.0232(10)
C14 0.0704(14) 0.0788(15) 0.0544(12) 0.0128(12) 0.0134(11) -0.0214(11)
C15 0.0594(12) 0.0819(15) 0.0490(11) 0.0065(11) 0.0135(9) -0.0075(11)
C16 0.0515(11) 0.0555(11) 0.0457(10) -0.0018(9) 0.0096(8) -0.0066(9)
C17 0.0497(10) 0.0397(9) 0.0320(8) -0.0028(8) 0.0053(7) -0.0003(7)
C18 0.0494(10) 0.0364(9) 0.0304(8) 0.0001(7) 0.0054(7) 0.0016(7)
C19 0.0505(10) 0.0409(9) 0.0399(9) -0.0043(8) 0.0096(8) 0.0022(8)
C20 0.0476(11) 0.0550(11) 0.0435(10) 0.0018(9) 0.0062(8) -0.0027(9)
C21 0.0538(13) 0.0753(15) 0.0722(14) -0.0007(11) 0.0108(11) -0.0047(12)
C22 0.0497(13) 0.113(2) 0.105(2) 0.0131(14) 0.0077(13) -0.0040(18)
C23 0.0709(18) 0.090(2) 0.108(2) 0.0287(15) 0.0020(15) 0.0058(17)
C24 0.0750(16) 0.0622(13) 0.0709(15) 0.0183(12) 0.0017(12) 0.0036(11)
C25 0.0569(12) 0.0527(11) 0.0420(10) 0.0078(9) 0.0037(9) -0.0003(9)
C26 0.0485(10) 0.0374(9) 0.0385(9) -0.0019(8) 0.0075(8) 0.0025(7)
C27 0.0442(10) 0.0399(9) 0.0406(9) 0.0026(7) 0.0064(8) -0.0017(8)
C28 0.0449(10) 0.0399(10) 0.0486(10) 0.0050(8) 0.0018(8) -0.0051(8)
C29 0.0663(13) 0.0409(10) 0.0635(13) -0.0014(9) 0.0117(10) -0.0022(9)
C30 0.0810(16) 0.0437(12) 0.0903(17) -0.0069(11) 0.0079(13) 0.0020(12)
C31 0.0918(18) 0.0391(12) 0.104(2) 0.0025(11) -0.0069(15) -0.0148(13)
C32 0.0802(16) 0.0533(13) 0.0797(16) 0.0144(12) -0.0028(13) -0.0254(12)
C33 0.0525(11) 0.0490(11) 0.0578(12) 0.0125(9) -0.0005(9) -0.0120(9)
C34 0.0679(14) 0.0736(15) 0.0543(12) 0.0145(11) 0.0183(11) -0.0170(11)
C35 0.0673(13) 0.0734(15) 0.0537(12) 0.0045(11) 0.0240(10) -0.0015(11)
C36 0.0613(12) 0.0479(11) 0.0494(11) 0.0010(9) 0.0142(9) -0.0020(9)
N1 0.0514(9) 0.0416(8) 0.0400(8) -0.0027(7) 0.0073(7) -0.0072(6)
N2 0.0598(10) 0.0397(8) 0.0342(8) 0.0023(7) 0.0069(7) -0.0012(7)
O1 0.0850(10) 0.0700(10) 0.0530(8) -0.0173(8) -0.0057(7) 0.0154(8)
O2 0.0614(8) 0.0619(9) 0.0445(7) -0.0041(7) -0.0042(6) -0.0052(6)
O3 0.0911(10) 0.0452(8) 0.0497(8) -0.0023(7) 0.0028(7) 0.0117(6)
O4 0.0599(8) 0.0432(7) 0.0428(7) 0.0028(6) 0.0073(6) 0.0067(5)

loop_
_atom_type_symbol
_atom_type_description
_atom_type_scat_dispersion_real
_atom_type_scat_dispersion_imag
_atom_type_scat_source
C C 0.0033 0.0016 'International Tables Vol C Tables 4.2.6.8 and 6.1.1.4'
H H 0.0000 0.0000 'International Tables Vol C Tables 4.2.6.8 and 6.1.1.4'
N N 0.0061 0.0033 'International Tables Vol C Tables 4.2.6.8 and 6.1.1.4'
O O 0.0106 0.0060 'International Tables Vol C Tables 4.2.6.8 and 6.1.1.4'

loop_
_geom_angle_atom_site_label_1
_geom_angle_atom_site_label_2
_geom_angle_atom_site_label_3
_geom_angle
O1 C1 C2 126.65(19)
O1 C1 C12 125.46(17)
C2 C1 C12 107.79(17)
C3 C2 C11 119.7(2)
C3 C2 C1 132.8(2)
C11 C2 C1 107.47(17)
C2 C3 C4 118.5(3)
C2 C3 H3 120.8
C4 C3 H3 120.8
C5 C4 C3 122.1(3)
C5 C4 H4 118.9
C3 C4 H4 118.9
C4 C5 C6 121.5(3)
C4 C5 H5 119.2
C6 C5 H5 119.2
C11 C6 C7 115.8(2)
C11 C6 C5 115.1(3)
C7 C6 C5 129.1(3)
C8 C7 C6 121.2(2)
C8 C7 H7 119.4
C6 C7 H7 119.4
C7 C8 C9 122.0(3)
C7 C8 H8 119.0
C9 C8 H8 119.0
C10 C9 C8 118.4(3)
C10 C9 H9 120.8
C8 C9 H9 120.8
C9 C10 C11 119.21(19)
C9 C10 C12 131.26(19)
C11 C10 C12 109.53(17)
C2 C11 C6 123.1(2)
C2 C11 C10 113.48(17)
C6 C11 C10 123.4(2)
N1 C12 C10 113.71(15)
N1 C12 C19 102.58(13)
C10 C12 C19 113.12(15)
N1 C12 C1 113.58(15)
C10 C12 C1 101.61(15)
C19 C12 C1 112.70(14)
N1 C13 C14 110.15(16)
N1 C13 H13A 109.6
C14 C13 H13A 109.6
N1 C13 H13B 109.6
C14 C13 H13B 109.6
H13A C13 H13B 108.1
C15 C14 C13 110.80(18)
C15 C14 H14A 109.5
C13 C14 H14A 109.5
C15 C14 H14B 109.5
C13 C14 H14B 109.5
H14A C14 H14B 108.1
C14 C15 C16 109.79(17)
C14 C15 H15A 109.7
C16 C15 H15A 109.7
C14 C15 H15B 109.7
C16 C15 H15B 109.7
H15A C15 H15B 108.2
C17 C16 C15 108.95(15)
C17 C16 H16A 109.9
C15 C16 H16A 109.9
C17 C16 H16B 109.9
C15 C16 H16B 109.9
H16A C16 H16B 108.3
N1 C17 C16 110.45(14)
N1 C17 C18 101.79(13)
C16 C17 C18 119.33(14)
N1 C17 H17 108.2
C16 C17 H17 108.2
C18 C17 H17 108.2
N2 C18 C26 108.91(13)
N2 C18 C19 111.24(13)
C26 C18 C19 114.61(14)
N2 C18 C17 105.74(13)
C26 C18 C17 111.64(13)
C19 C18 C17 104.29(13)
C20 C19 C18 113.32(14)
C20 C19 C12 113.13(14)
C18 C19 C12 104.94(13)
C20 C19 H19 108.4
C18 C19 H19 108.4
C12 C19 H19 108.4
C21 C20 C25 118.24(18)
C21 C20 C19 121.96(18)
C25 C20 C19 119.73(16)
C22 C21 C20 120.4(2)
C22 C21 H21 119.8
C20 C21 H21 119.8
C23 C22 C21 119.8(2)
C23 C22 H22 120.1
C21 C22 H22 120.1
C24 C23 C22 121.0(2)
C24 C23 H23 119.5
C22 C23 H23 119.5
C23 C24 C25 119.3(2)
C23 C24 H24 120.3
C25 C24 H24 120.3
O4 C25 C24 118.78(18)
O4 C25 C20 119.99(16)
C24 C25 C20 121.2(2)
O4 C26 C27 109.11(13)
O4 C26 C18 106.57(13)
C27 C26 C18 119.13(14)
O4 C26 H26 107.2
C27 C26 H26 107.2
C18 C26 H26 107.2
C36 C27 C28 119.11(16)
C36 C27 C26 123.32(16)
C28 C27 C26 117.49(15)
C29 C28 C33 117.74(17)
C29 C28 C27 123.77(17)
C33 C28 C27 118.49(17)
C30 C29 C28 121.3(2)
C30 C29 H29 119.4
C28 C29 H29 119.4
C29 C30 C31 120.6(2)
C29 C30 H30 119.7
C31 C30 H30 119.7
C32 C31 C30 120.3(2)
C32 C31 H31 119.8
C30 C31 H31 119.8
C31 C32 C33 120.8(2)
C31 C32 H32 119.6
C33 C32 H32 119.6
C34 C33 C32 121.2(2)
C34 C33 C28 119.54(18)
C32 C33 C28 119.2(2)
C35 C34 C33 121.09(19)
C35 C34 H34 119.5
C33 C34 H34 119.5
C34 C35 C36 119.8(2)
C34 C35 H35 120.1
C36 C35 H35 120.1
C27 C36 C35 121.92(18)
C27 C36 H36 119.0
C35 C36 H36 119.0
C12 N1 C17 106.72(13)
C12 N1 C13 116.30(14)
C17 N1 C13 114.36(15)
O2 N2 O3 124.22(15)
O2 N2 C18 116.50(14)
O3 N2 C18 119.18(14)
C25 O4 C26 112.30(13)

loop_
_geom_bond_atom_site_label_1
_geom_bond_atom_site_label_2
_geom_bond_distance
C1 O1 1.205(2)
C1 C2 1.474(3)
C1 C12 1.583(3)
C2 C3 1.371(3)
C2 C11 1.396(3)
C3 C4 1.386(4)
C3 H3 0.9300
C4 C5 1.361(5)
C4 H4 0.9300
C5 C6 1.416(4)
C5 H5 0.9300
C6 C11 1.398(3)
C6 C7 1.402(4)
C7 C8 1.356(4)
C7 H7 0.9300
C8 C9 1.419(3)
C8 H8 0.9300
C9 C10 1.354(3)
C9 H9 0.9300
C10 C11 1.404(3)
C10 C12 1.514(2)
C12 N1 1.454(2)
C12 C19 1.572(2)
C13 N1 1.468(2)
C13 C14 1.507(3)
C13 H13A 0.9700
C13 H13B 0.9700
C14 C15 1.504(3)
C14 H14A 0.9700
C14 H14B 0.9700
C15 C16 1.523(3)
C15 H15A 0.9700
C15 H15B 0.9700
C16 C17 1.514(2)
C16 H16A 0.9700
C16 H16B 0.9700
C17 N1 1.461(2)
C17 C18 1.544(2)
C17 H17 0.9800
C18 N2 1.526(2)
C18 C26 1.538(2)
C18 C19 1.542(2)
C19 C20 1.499(3)
C19 H19 0.9800
C20 C21 1.387(3)
C20 C25 1.389(3)
C21 C22 1.382(3)
C21 H21 0.9300
C22 C23 1.374(4)
C22 H22 0.9300
C23 C24 1.358(4)
C23 H23 0.9300
C24 C25 1.381(3)
C24 H24 0.9300
C25 O4 1.377(2)
C26 O4 1.449(2)
C26 C27 1.516(2)
C26 H26 0.9800
C27 C36 1.364(3)
C27 C28 1.433(2)
C28 C29 1.410(3)
C28 C33 1.424(3)
C29 C30 1.366(3)
C29 H29 0.9300
C30 C31 1.391(4)
C30 H30 0.9300
C31 C32 1.356(4)
C31 H31 0.9300
C32 C33 1.415(3)
C32 H32 0.9300
C33 C34 1.403(3)
C34 C35 1.353(3)
C34 H34 0.9300
C35 C36 1.405(3)
C35 H35 0.9300
C36 H36 0.9300
N2 O2 1.2174(18)
N2 O3 1.2233(18)

loop_
_geom_hbond_atom_site_label_D
_geom_hbond_atom_site_label_H
_geom_hbond_atom_site_label_A
_geom_hbond_site_symmetry_A
_geom_hbond_distance_DH
_geom_hbond_distance_HA
_geom_hbond_distance_DA
_geom_hbond_angle_DHA
_geom_hbond_publ_flag
C13 H13A O3 6 0.97 2.59 3.413(3) 143.1 yes
C17 H17 O1 . 0.98 2.50 3.148(2) 123.9 yes
C32 H32 O1 6_566 0.93 2.59 3.318(3) 135.4 yes
C35 H35 Cg1 6_556 0.93 2.92 3.849(2) 176.0 yes

loop_
_geom_torsion_atom_site_label_1
_geom_torsion_atom_site_label_2
_geom_torsion_atom_site_label_3
_geom_torsion_atom_site_label_4
_geom_torsion
O1 C1 C2 C3 -3.4(4)
C12 C1 C2 C3 179.9(3)
O1 C1 C2 C11 174.7(2)
C12 C1 C2 C11 -2.0(2)
C11 C2 C3 C4 0.2(4)
C1 C2 C3 C4 178.2(3)
C2 C3 C4 C5 -0.4(5)
C3 C4 C5 C6 0.0(6)
C4 C5 C6 C11 0.7(4)
C4 C5 C6 C7 -177.7(3)
C11 C6 C7 C8 -0.9(4)
C5 C6 C7 C8 177.4(3)
C6 C7 C8 C9 1.6(4)
C7 C8 C9 C10 -1.3(4)
C8 C9 C10 C11 0.5(3)
C8 C9 C10 C12 -179.6(2)
C3 C2 C11 C6 0.5(3)
C1 C2 C11 C6 -177.97(19)
C3 C2 C11 C10 178.3(2)
C1 C2 C11 C10 -0.2(2)
C7 C6 C11 C2 177.7(2)
C5 C6 C11 C2 -0.9(3)
C7 C6 C11 C10 0.1(3)
C5 C6 C11 C10 -178.5(2)
C9 C10 C11 C2 -177.7(2)
C12 C10 C11 C2 2.3(2)
C9 C10 C11 C6 0.1(3)
C12 C10 C11 C6 -179.87(19)
C9 C10 C12 N1 54.4(3)
C11 C10 C12 N1 -125.65(17)
C9 C10 C12 C19 -62.1(3)
C11 C10 C12 C19 117.85(17)
C9 C10 C12 C1 176.8(2)
C11 C10 C12 C1 -3.2(2)
O1 C1 C12 N1 -51.1(3)
C2 C1 C12 N1 125.63(17)
O1 C1 C12 C10 -173.6(2)
C2 C1 C12 C10 3.1(2)
O1 C1 C12 C19 65.0(3)
C2 C1 C12 C19 -118.25(17)
N1 C13 C14 C15 -54.9(2)
C13 C14 C15 C16 58.2(2)
C14 C15 C16 C17 -58.6(2)
C15 C16 C17 N1 56.9(2)
C15 C16 C17 C18 174.30(16)
N1 C17 C18 N2 85.76(14)
C16 C17 C18 N2 -36.02(19)
N1 C17 C18 C26 -155.94(13)
C16 C17 C18 C26 82.28(19)
N1 C17 C18 C19 -31.64(15)
C16 C17 C18 C19 -153.42(15)
N2 C18 C19 C20 130.92(15)
C26 C18 C19 C20 6.8(2)
C17 C18 C19 C20 -115.54(15)
N2 C18 C19 C12 -105.17(14)
C26 C18 C19 C12 130.73(14)
C17 C18 C19 C12 8.37(16)
N1 C12 C19 C20 142.03(15)
C10 C12 C19 C20 -95.07(18)
C1 C12 C19 C20 19.5(2)
N1 C12 C19 C18 18.00(16)
C10 C12 C19 C18 140.90(15)
C1 C12 C19 C18 -104.52(16)
C18 C19 C20 C21 -163.06(17)
C12 C19 C20 C21 77.6(2)
C18 C19 C20 C25 20.0(2)
C12 C19 C20 C25 -99.28(19)
C25 C20 C21 C22 1.4(3)
C19 C20 C21 C22 -175.6(2)
C20 C21 C22 C23 -0.9(4)
C21 C22 C23 C24 -0.5(4)
C22 C23 C24 C25 1.2(4)
C23 C24 C25 O4 179.1(2)
C23 C24 C25 C20 -0.7(3)
C21 C20 C25 O4 179.57(17)
C19 C20 C25 O4 -3.4(3)
C21 C20 C25 C24 -0.6(3)
C19 C20 C25 C24 176.42(18)
N2 C18 C26 O4 -172.49(12)
C19 C18 C26 O4 -47.16(18)
C17 C18 C26 O4 71.12(17)
N2 C18 C26 C27 -48.6(2)
C19 C18 C26 C27 76.68(19)
C17 C18 C26 C27 -165.04(14)
O4 C26 C27 C36 105.74(18)
C18 C26 C27 C36 -16.9(2)
O4 C26 C27 C28 -70.94(18)
C18 C26 C27 C28 166.47(15)
C36 C27 C28 C29 -179.01(18)
C26 C27 C28 C29 -2.2(3)
C36 C27 C28 C33 1.1(2)
C26 C27 C28 C33 177.96(15)
C33 C28 C29 C30 1.1(3)
C27 C28 C29 C30 -178.72(19)
C28 C29 C30 C31 -0.5(3)
C29 C30 C31 C32 -0.4(4)
C30 C31 C32 C33 0.6(4)
C31 C32 C33 C34 179.0(2)
C31 C32 C33 C28 0.0(3)
C29 C28 C33 C34 -179.83(18)
C27 C28 C33 C34 0.0(3)
C29 C28 C33 C32 -0.9(3)
C27 C28 C33 C32 178.98(17)
C32 C33 C34 C35 180.0(2)
C28 C33 C34 C35 -1.1(3)
C33 C34 C35 C36 0.9(3)
C28 C27 C36 C35 -1.3(3)
C26 C27 C36 C35 -177.94(17)
C34 C35 C36 C27 0.3(3)
C10 C12 N1 C17 -162.50(15)
C19 C12 N1 C17 -40.00(16)
C1 C12 N1 C17 81.93(17)
C10 C12 N1 C13 68.5(2)
C19 C12 N1 C13 -168.96(15)
C1 C12 N1 C13 -47.0(2)
C16 C17 N1 C12 173.41(14)
C18 C17 N1 C12 45.67(16)
C16 C17 N1 C13 -56.51(19)
C18 C17 N1 C13 175.76(15)
C14 C13 N1 C12 -179.97(17)
C14 C13 N1 C17 54.9(2)
C26 C18 N2 O2 -33.06(19)
C19 C18 N2 O2 -160.32(14)
C17 C18 N2 O2 87.05(16)
C26 C18 N2 O3 150.48(15)
C19 C18 N2 O3 23.2(2)
C17 C18 N2 O3 -89.41(17)
C24 C25 O4 C26 137.77(17)
C20 C25 O4 C26 -42.4(2)
C27 C26 O4 C25 -63.81(17)
C18 C26 O4 C25 66.03(17)

_cod_database_fobs_code 2243118
